data_1507264
loop_
_publ_author_name
'Clayden, Jonathan'
'Kenworthy, Martin N.'
'Helliwell, Madeleine'

_publ_section_title
;
 Dearomatizing cyclization of arylsulfonylalkoxymethyl lithiums: a route
 to the podophyllotoxin skeleton.
;
_journal_issue 6
_journal_name_full 'Organic letters'
_journal_page_first 831
_journal_page_last 834
_journal_paper_doi 10.1021/ol0340585
_journal_volume 5
_journal_year 2003
_chemical_formula_sum 'C18 H16 O4 S'
_chemical_formula_weight 328.37
_space_group_IT_number 4
_symmetry_cell_setting monoclinic
_symmetry_Int_Tables_number 4
_symmetry_space_group_name_Hall 'P 2yb'
_symmetry_space_group_name_H-M 'P 1 21 1'
_atom_sites_solution_hydrogens geom
_atom_sites_solution_primary direct
_atom_sites_solution_secondary difmap
_cell_angle_alpha 90.00
_cell_angle_beta 102.02(11)
_cell_angle_gamma 90.00
_cell_formula_units_Z 2
_cell_length_a 11.32(2)
_cell_length_b 5.801(5)
_cell_length_c 11.58(2)
_cell_measurement_reflns_used 12404
_cell_measurement_temperature 150(2)
_cell_measurement_theta_max 25.02
_cell_measurement_theta_min 1.84
_cell_volume 744(2)
_computing_cell_refinement 'DENZO (Otwinowski, Z. 1988)'
_computing_data_collection 'MSC RAXIS11 Control'
_computing_data_reduction 'DENZO (Otwinowski, Z. 1988)'
_computing_publication_material 'teXsan (MSC, 1995)'
_computing_structure_refinement 'SHELXL-97 (Sheldrick, 1997)'
_computing_structure_solution
;
SHELXS86 (Sheldrick, 1985)
;
_diffrn_ambient_temperature 150(2)
_diffrn_measured_fraction_theta_full 0.807
_diffrn_measured_fraction_theta_max 0.807
_diffrn_measurement_device 'Rigaku RAXIS'
_diffrn_measurement_method '60 x 5 degree phi scans'
_diffrn_radiation_detector 'image plate'
_diffrn_radiation_monochromator graphite
_diffrn_radiation_source 'Rigaku rotating anode'
_diffrn_radiation_type MoK\a
_diffrn_radiation_wavelength 0.71069
_diffrn_reflns_av_R_equivalents 0.033
_diffrn_reflns_av_sigmaI/netI 0.0351
_diffrn_reflns_limit_h_max 13
_diffrn_reflns_limit_h_min -13
_diffrn_reflns_limit_k_max 6
_diffrn_reflns_limit_k_min -6
_diffrn_reflns_limit_l_max 13
_diffrn_reflns_limit_l_min -13
_diffrn_reflns_number 12404
_diffrn_reflns_theta_full 25.02
_diffrn_reflns_theta_max 25.02
_diffrn_reflns_theta_min 1.84
_diffrn_standards_decay_% 0.00
_diffrn_standards_interval_count 0
_diffrn_standards_number 0
_exptl_absorpt_coefficient_mu 0.236
_exptl_absorpt_correction_type none
_exptl_crystal_colour yellow
_exptl_crystal_density_diffrn 1.467
_exptl_crystal_density_method 'not measured'
_exptl_crystal_description plate
_exptl_crystal_F_000 344
_exptl_crystal_size_max 0.6
_exptl_crystal_size_mid 0.5
_exptl_crystal_size_min 0.1
_refine_diff_density_max 0.214
_refine_diff_density_min -0.292
_refine_diff_density_rms 0.040
_refine_ls_abs_structure_details 'Flack H D (1983), Acta Cryst. A39, 876-881'
_refine_ls_abs_structure_Flack 0.01(7)
_refine_ls_extinction_method none
_refine_ls_goodness_of_fit_ref 1.040
_refine_ls_hydrogen_treatment mixed
_refine_ls_matrix_type full
_refine_ls_number_parameters 208
_refine_ls_number_reflns 1926
_refine_ls_number_restraints 1
_refine_ls_restrained_S_all 1.039
_refine_ls_R_factor_all 0.0293
_refine_ls_R_factor_gt 0.0288
_refine_ls_shift/su_max 0.000
_refine_ls_shift/su_mean 0.000
_refine_ls_structure_factor_coef Fsqd
_refine_ls_weighting_details 'w=1/[\s^2^(Fo^2^)+(0.0501P)^2^+0.0815P] where P=(Fo^2^+2Fc^2^)/3'
_refine_ls_weighting_scheme calc
_refine_ls_wR_factor_gt 0.0735
_refine_ls_wR_factor_ref 0.0741
_reflns_number_gt 1898
_reflns_number_total 1926
_reflns_threshold_expression >2sigma(I)
_cod_data_source_file ol0340585si20030113_023233.cif
_cod_data_source_block s1005
_cod_depositor_comments
;
The following automatic conversions were performed:

'_refine_ls_weighting_scheme' value 'calc
w=1/[\s^2^(Fo^2^)+(0.0501P)^2^+0.0815P] where P=(Fo^2^+2Fc^2^)/3' was
changed to 'calc'. New tag '_refine_ls_weighting_details' was
created. The value of the new tag was set to
'w=1/[\s^2^(Fo^2^)+(0.0501P)^2^+0.0815P] where P=(Fo^2^+2Fc^2^)/3'.

Automatic conversion script
Id: cif_fix_values 3143 2015-03-26 13:38:13Z robertas 
;
_cod_original_cell_volume 743.4(19)
_cod_original_sg_symbol_H-M 'P 21       '
_cod_database_code 1507264

loop_
_symmetry_equiv_pos_as_xyz
'x, y, z'
'-x, y+1/2, -z'

loop_
_atom_site_label
_atom_site_type_symbol
_atom_site_fract_x
_atom_site_fract_y
_atom_site_fract_z
_atom_site_U_iso_or_equiv
_atom_site_adp_type
_atom_site_occupancy
_atom_site_calc_flag
_atom_site_refinement_flags
S1 S 0.89781(5) 0.23461(12) 0.31190(4) 0.02601(18) Uani 1 d .
O1 O 0.73669(14) 0.1697(3) 0.68204(13) 0.0311(4) Uani 1 d .
O2 O 1.01718(12) 0.1723(3) 0.37481(13) 0.0353(5) Uani 1 d .
O3 O 0.86366(15) 0.4734(3) 0.30497(13) 0.0306(4) Uani 1 d .
O4 O 0.56100(16) 0.6091(3) 0.42211(15) 0.0411(5) Uani 1 d .
C1 C 0.7434(2) 0.0204(5) 0.58508(19) 0.0269(6) Uani 1 d .
H1A H 0.6637 -0.0307 0.5454 0.032 Uiso 1 calc R
H1B H 0.7932 -0.1134 0.6114 0.032 Uiso 1 calc R
C2 C 0.80090(19) 0.1717(4) 0.50437(18) 0.0238(6) Uani 1 d .
H2 H 0.8866 0.1917 0.5407 0.029 Uiso 1 calc R
C3 C 0.79138(19) 0.0759(4) 0.37921(18) 0.0227(6) Uani 1 d .
H3 H 0.8159 -0.0864 0.3854 0.027 Uiso 1 calc R
C4 C 0.66653(19) 0.0914(4) 0.30199(17) 0.0226(6) Uani 1 d .
C5 C 0.6276(2) -0.0701(5) 0.21294(19) 0.0265(6) Uani 1 d .
H5 H 0.6759 -0.1968 0.2058 0.032 Uiso 1 calc R
C6 C 0.5180(2) -0.0436(5) 0.13547(19) 0.0311(6) Uani 1 d .
H6 H 0.4925 -0.1527 0.0767 0.037 Uiso 1 calc R
C7 C 0.4464(2) 0.1449(5) 0.1452(2) 0.0318(6) Uani 1 d .
H7 H 0.3742 0.1656 0.0908 0.038 Uiso 1 calc R
C8 C 0.4812(2) 0.3033(4) 0.23514(19) 0.0283(6) Uani 1 d .
H8 H 0.4310 0.4269 0.2428 0.034 Uiso 1 calc R
C9 C 0.5923(2) 0.2772(4) 0.31492(17) 0.0231(6) Uani 1 d .
C10 C 0.6245(2) 0.4426(5) 0.4149(2) 0.0279(6) Uani 1 d .
C11 C 0.7361(2) 0.4019(4) 0.51129(18) 0.0234(6) Uani 1 d .
H11 H 0.7934 0.5280 0.5100 0.028 Uiso 1 calc R
C12 C 0.7036(2) 0.3929(5) 0.6343(2) 0.0322(6) Uani 1 d .
H12A H 0.7473 0.5112 0.6851 0.039 Uiso 1 calc R
H12B H 0.6177 0.4182 0.6274 0.039 Uiso 1 calc R
C13 C 0.87685(19) 0.1268(4) 0.16570(19) 0.0241(6) Uani 1 d .
C14 C 0.9284(2) -0.0822(5) 0.1457(2) 0.0300(6) Uani 1 d .
H14 H 0.9761 -0.1631 0.2077 0.036 Uiso 1 calc R
C15 C 0.9072(2) -0.1690(5) 0.0308(2) 0.0310(6) Uani 1 d .
H15 H 0.9406 -0.3094 0.0157 0.037 Uiso 1 calc R
C16 C 0.8365(2) -0.0464(5) -0.0607(2) 0.0321(6) Uani 1 d .
H16 H 0.8231 -0.1050 -0.1371 0.039 Uiso 1 calc R
C17 C 0.7858(2) 0.1618(5) -0.0400(2) 0.0308(6) Uani 1 d .
H17 H 0.7394 0.2440 -0.1023 0.037 Uiso 1 calc R
C18 C 0.80412(19) 0.2479(5) 0.07404(18) 0.0267(5) Uani 1 d .
H18 H 0.7681 0.3856 0.0891 0.032 Uiso 1 calc R

loop_
_atom_site_aniso_label
_atom_site_aniso_U_11
_atom_site_aniso_U_22
_atom_site_aniso_U_33
_atom_site_aniso_U_23
_atom_site_aniso_U_13
_atom_site_aniso_U_12
S1 0.0220(3) 0.0323(4) 0.0230(3) 0.0012(3) 0.0029(2) -0.0022(3)
O1 0.0427(10) 0.0307(12) 0.0200(8) 0.0009(7) 0.0066(7) 0.0017(8)
O2 0.0174(8) 0.0556(13) 0.0305(9) 0.0038(9) -0.0004(6) -0.0010(8)
O3 0.0384(10) 0.0208(12) 0.0334(9) -0.0006(7) 0.0093(8) -0.0028(8)
O4 0.0408(10) 0.0313(12) 0.0454(11) -0.0096(9) -0.0042(8) 0.0101(10)
C1 0.0302(14) 0.0272(16) 0.0221(12) -0.0001(11) 0.0030(10) 0.0027(11)
C2 0.0211(11) 0.0285(16) 0.0201(11) 0.0003(10) 0.0003(9) 0.0008(10)
C3 0.0233(12) 0.0218(16) 0.0214(11) 0.0011(10) 0.0010(9) 0.0010(10)
C4 0.0217(12) 0.0278(16) 0.0183(11) 0.0014(11) 0.0040(9) -0.0056(11)
C5 0.0260(13) 0.0308(17) 0.0243(12) -0.0044(11) 0.0090(10) -0.0029(11)
C6 0.0282(13) 0.0421(19) 0.0232(13) -0.0096(12) 0.0060(10) -0.0098(13)
C7 0.0230(12) 0.0459(19) 0.0248(12) -0.0005(12) 0.0011(9) -0.0034(12)
C8 0.0232(12) 0.0343(18) 0.0269(12) 0.0008(11) 0.0045(9) 0.0005(10)
C9 0.0245(12) 0.0241(16) 0.0207(11) 0.0016(10) 0.0049(9) -0.0015(10)
C10 0.0297(14) 0.0236(17) 0.0295(13) 0.0013(11) 0.0042(10) -0.0020(12)
C11 0.0228(12) 0.0232(17) 0.0225(12) -0.0015(10) 0.0011(9) -0.0045(10)
C12 0.0420(15) 0.0292(18) 0.0261(13) -0.0017(11) 0.0086(11) -0.0003(12)
C13 0.0196(11) 0.0257(17) 0.0267(12) 0.0023(11) 0.0044(9) -0.0012(11)
C14 0.0256(13) 0.0333(18) 0.0314(13) 0.0078(12) 0.0071(10) 0.0010(11)
C15 0.0347(14) 0.0210(16) 0.0403(14) -0.0017(12) 0.0147(11) -0.0009(11)
C16 0.0319(14) 0.0382(18) 0.0271(13) -0.0048(12) 0.0079(11) -0.0040(12)
C17 0.0266(13) 0.0409(18) 0.0235(12) 0.0047(12) 0.0021(9) 0.0044(12)
C18 0.0239(11) 0.0282(15) 0.0273(12) 0.0050(12) 0.0036(9) 0.0045(12)

loop_
_atom_type_symbol
_atom_type_description
_atom_type_scat_dispersion_real
_atom_type_scat_dispersion_imag
_atom_type_scat_source
C C 0.0033 0.0016 'International Tables Vol C Tables 4.2.6.8 and 6.1.1.4'
H H 0.0000 0.0000 'International Tables Vol C Tables 4.2.6.8 and 6.1.1.4'
O O 0.0106 0.0060 'International Tables Vol C Tables 4.2.6.8 and 6.1.1.4'
S S 0.1246 0.1234 'International Tables Vol C Tables 4.2.6.8 and 6.1.1.4'

loop_
_geom_angle_atom_site_label_1
_geom_angle_atom_site_label_2
_geom_angle_atom_site_label_3
_geom_angle
O3 S1 O2 118.90(11)
O3 S1 C13 107.82(12)
O2 S1 C13 108.60(14)
O3 S1 C3 108.55(13)
O2 S1 C3 106.97(15)
C13 S1 C3 105.18(14)
C12 O1 C1 107.30(19)
O1 C1 C2 103.4(2)
O1 C1 H1A 111.1
C2 C1 H1A 111.1
O1 C1 H1B 111.1
C2 C1 H1B 111.1
H1A C1 H1B 109.1
C1 C2 C3 114.6(2)
C1 C2 C11 101.5(2)
C3 C2 C11 115.11(19)
C1 C2 H2 108.4
C3 C2 H2 108.4
C11 C2 H2 108.4
C4 C3 C2 114.2(2)
C4 C3 S1 109.80(19)
C2 C3 S1 107.41(19)
C4 C3 H3 108.4
C2 C3 H3 108.4
S1 C3 H3 108.4
C9 C4 C5 119.6(2)
C9 C4 C3 119.6(2)
C5 C4 C3 120.7(2)
C6 C5 C4 120.6(2)
C6 C5 H5 119.7
C4 C5 H5 119.7
C5 C6 C7 120.0(2)
C5 C6 H6 120.0
C7 C6 H6 120.0
C8 C7 C6 120.5(2)
C8 C7 H7 119.7
C6 C7 H7 119.7
C7 C8 C9 119.9(2)
C7 C8 H8 120.1
C9 C8 H8 120.1
C4 C9 C8 119.4(2)
C4 C9 C10 121.8(2)
C8 C9 C10 118.8(2)
O4 C10 C9 120.9(2)
O4 C10 C11 119.0(2)
C9 C10 C11 120.1(2)
C10 C11 C2 115.5(2)
C10 C11 C12 111.2(2)
C2 C11 C12 103.14(19)
C10 C11 H11 108.9
C2 C11 H11 108.9
C12 C11 H11 108.9
O1 C12 C11 107.1(2)
O1 C12 H12A 110.3
C11 C12 H12A 110.3
O1 C12 H12B 110.3
C11 C12 H12B 110.3
H12A C12 H12B 108.5
C14 C13 C18 121.2(2)
C14 C13 S1 119.38(18)
C18 C13 S1 119.4(2)
C13 C14 C15 118.7(2)
C13 C14 H14 120.7
C15 C14 H14 120.7
C16 C15 C14 120.1(3)
C16 C15 H15 119.9
C14 C15 H15 119.9
C15 C16 C17 120.8(2)
C15 C16 H16 119.6
C17 C16 H16 119.6
C18 C17 C16 119.7(2)
C18 C17 H17 120.1
C16 C17 H17 120.1
C17 C18 C13 119.5(3)
C17 C18 H18 120.3
C13 C18 H18 120.3

loop_
_geom_bond_atom_site_label_1
_geom_bond_atom_site_label_2
_geom_bond_distance
S1 O3 1.436(2)
S1 O2 1.441(3)
S1 C13 1.773(4)
S1 C3 1.816(3)
O1 C12 1.427(3)
O1 C1 1.432(3)
O4 C10 1.217(3)
C1 C2 1.523(4)
C1 H1A 0.9700
C1 H1B 0.9700
C2 C3 1.534(4)
C2 C11 1.533(4)
C2 H2 0.9800
C3 C4 1.509(4)
C3 H3 0.9800
C4 C9 1.393(3)
C4 C5 1.395(4)
C5 C6 1.379(4)
C5 H5 0.9300
C6 C7 1.380(4)
C6 H6 0.9300
C7 C8 1.383(4)
C7 H7 0.9300
C8 C9 1.405(4)
C8 H8 0.9300
C9 C10 1.489(4)
C10 C11 1.520(4)
C11 C12 1.543(4)
C11 H11 0.9800
C12 H12A 0.9700
C12 H12B 0.9700
C13 C14 1.386(4)
C13 C18 1.390(4)
C14 C15 1.396(4)
C14 H14 0.9300
C15 C16 1.383(4)
C15 H15 0.9300
C16 C17 1.380(4)
C16 H16 0.9300
C17 C18 1.387(4)
C17 H17 0.9300
C18 H18 0.9300

loop_
_geom_torsion_atom_site_label_1
_geom_torsion_atom_site_label_2
_geom_torsion_atom_site_label_3
_geom_torsion_atom_site_label_4
_geom_torsion
C12 O1 C1 C2 39.3(2)
O1 C1 C2 C3 -165.85(18)
O1 C1 C2 C11 -41.2(2)
C1 C2 C3 C4 73.2(3)
C11 C2 C3 C4 -44.0(3)
C1 C2 C3 S1 -164.76(16)
C11 C2 C3 S1 78.1(2)
O3 S1 C3 C4 62.92(19)
O2 S1 C3 C4 -167.63(16)
C13 S1 C3 C4 -52.3(2)
O3 S1 C3 C2 -61.85(18)
O2 S1 C3 C2 67.6(2)
C13 S1 C3 C2 -177.04(15)
C2 C3 C4 C9 33.8(3)
S1 C3 C4 C9 -86.9(2)
C2 C3 C4 C5 -150.2(2)
S1 C3 C4 C5 89.0(2)
C9 C4 C5 C6 2.0(3)
C3 C4 C5 C6 -173.9(2)
C4 C5 C6 C7 0.5(3)
C5 C6 C7 C8 -2.7(4)
C6 C7 C8 C9 2.3(3)
C5 C4 C9 C8 -2.3(3)
C3 C4 C9 C8 173.6(2)
C5 C4 C9 C10 174.4(2)
C3 C4 C9 C10 -9.6(3)
C7 C8 C9 C4 0.2(3)
C7 C8 C9 C10 -176.7(2)
C4 C9 C10 O4 177.0(2)
C8 C9 C10 O4 -6.2(3)
C4 C9 C10 C11 -4.5(3)
C8 C9 C10 C11 172.2(2)
O4 C10 C11 C2 171.9(2)
C9 C10 C11 C2 -6.6(3)
O4 C10 C11 C12 54.8(3)
C9 C10 C11 C12 -123.7(2)
C1 C2 C11 C10 -93.8(3)
C3 C2 C11 C10 30.5(3)
C1 C2 C11 C12 27.7(2)
C3 C2 C11 C12 152.0(2)
C1 O1 C12 C11 -21.0(3)
C10 C11 C12 O1 118.9(2)
C2 C11 C12 O1 -5.5(2)
O3 S1 C13 C14 165.32(18)
O2 S1 C13 C14 35.2(2)
C3 S1 C13 C14 -79.0(2)
O3 S1 C13 C18 -17.8(2)
O2 S1 C13 C18 -147.90(19)
C3 S1 C13 C18 97.9(2)
C18 C13 C14 C15 0.8(3)
S1 C13 C14 C15 177.56(18)
C13 C14 C15 C16 0.4(4)
C14 C15 C16 C17 -0.3(4)
C15 C16 C17 C18 -1.0(4)
C16 C17 C18 C13 2.1(4)
C14 C13 C18 C17 -2.0(4)
S1 C13 C18 C17 -178.81(18)

loop_
_cod_related_entry_id
_cod_related_entry_database
_cod_related_entry_code
1 ChemSpider 21200373
